data_7035166
loop_
_publ_author_name
'McNeill, Samantha M.'
'Preston, Dan'
'Lewis, James E. M.'
'Robert, Anja'
'Knerr-Rupp, Katrin'
'Graham, Danyon O.'
'Wright, James R.'
'Giles, Gregory I.'
'Crowley, James D.'

_publ_section_title
;
 Biologically active [Pd2L4](4+) quadruply-stranded helicates: stability
 and cytotoxicity.
;
_journal_issue 24
_journal_name_full 'Dalton transactions (Cambridge, England : 2003)'
_journal_page_first 11129
_journal_page_last 11136
_journal_paper_doi 10.1039/c5dt01259g
_journal_volume 44
_journal_year 2015
_chemical_formula_sum 'C26 H35 Br2 N5 O2 Pd'
_chemical_formula_weight 715.81
_chemical_name_systematic
;
 ?
;
_space_group_crystal_system orthorhombic
_space_group_IT_number 33
_space_group_name_Hall 'P 2c -2n'
_space_group_name_H-M_alt 'P n a 21'
_symmetry_space_group_name_Hall 'P 2c -2n'
_symmetry_space_group_name_H-M 'P n a 21'
_atom_sites_solution_hydrogens geom
_audit_creation_method SHELXL-2014
_audit_update_record
;
2015-01-28 deposited with the CCDC.
2015-05-14 downloaded from the CCDC.
;
_cell_angle_alpha 90
_cell_angle_beta 90
_cell_angle_gamma 90
_cell_formula_units_Z 4
_cell_length_a 9.10290(10)
_cell_length_b 30.3010(4)
_cell_length_c 10.33980(10)
_cell_measurement_reflns_used 15308
_cell_measurement_temperature 100.0(1)
_cell_measurement_theta_max 76.5900
_cell_measurement_theta_min 4.5160
_cell_volume 2852.00(6)
_computing_cell_refinement
;
CrysAlisPro, Agilent Technologies,
Version 1.171.37.33 (release 27-03-2014 CrysAlis171 .NET)
(compiled Mar 27 2014,17:12:48)
;
_computing_data_collection
;
CrysAlisPro, Agilent Technologies,
Version 1.171.37.33 (release 27-03-2014 CrysAlis171 .NET)
(compiled Mar 27 2014,17:12:48)
;
_computing_data_reduction
;
CrysAlisPro, Agilent Technologies,
Version 1.171.37.33 (release 27-03-2014 CrysAlis171 .NET)
(compiled Mar 27 2014,17:12:48)
;
_computing_structure_refinement 'SHELXL-2014 (Sheldrick, 2014)'
_computing_structure_solution SHELXL-2011
_diffrn_ambient_temperature 100.0(1)
_diffrn_measured_fraction_theta_full 1.000
_diffrn_measured_fraction_theta_max 0.992
_diffrn_measurement_method '\w scans'
_diffrn_radiation_type CuK\a
_diffrn_radiation_wavelength 1.54184
_diffrn_reflns_av_R_equivalents 0.0406
_diffrn_reflns_av_unetI/netI 0.0314
_diffrn_reflns_laue_measured_fraction_full 1.000
_diffrn_reflns_laue_measured_fraction_max 0.992
_diffrn_reflns_limit_h_max 11
_diffrn_reflns_limit_h_min -8
_diffrn_reflns_limit_k_max 37
_diffrn_reflns_limit_k_min -37
_diffrn_reflns_limit_l_max 13
_diffrn_reflns_limit_l_min -11
_diffrn_reflns_number 22580
_diffrn_reflns_point_group_measured_fraction_full 0.950
_diffrn_reflns_point_group_measured_fraction_max 0.931
_diffrn_reflns_theta_full 67.684
_diffrn_reflns_theta_max 76.737
_diffrn_reflns_theta_min 4.518
_exptl_absorpt_coefficient_mu 8.784
_exptl_absorpt_correction_T_max 0.919
_exptl_absorpt_correction_T_min 0.793
_exptl_absorpt_correction_type gaussian
_exptl_absorpt_process_details
;
CrysAlisPro, Agilent Technologies,
Version 1.171.37.33 (release 27-03-2014 CrysAlis171 .NET)
(compiled Mar 27 2014,17:12:48)
Numerical absorption correction based on gaussian integration over
            a multifaceted crystal model
Empirical absorption correction using spherical harmonics,
 implemented in SCALE3 ABSPACK scaling algorithm.
;
_exptl_crystal_colour yellow
_exptl_crystal_density_diffrn 1.667
_exptl_crystal_description needle
_exptl_crystal_F_000 1432
_exptl_crystal_size_max 0.23
_exptl_crystal_size_mid 0.09
_exptl_crystal_size_min 0.06
_refine_diff_density_max 0.678
_refine_diff_density_min -0.545
_refine_diff_density_rms 0.085
_refine_ls_abs_structure_details
;
 Flack x determined using 2314 quotients [(I+)-(I-)]/[(I+)+(I-)]
 (Parsons, Flack and Wagner, Acta Cryst. B69 (2013) 249-259).
;
_refine_ls_abs_structure_Flack 0.497(4)
_refine_ls_extinction_method none
_refine_ls_goodness_of_fit_ref 1.052
_refine_ls_hydrogen_treatment constr
_refine_ls_matrix_type full
_refine_ls_number_parameters 330
_refine_ls_number_reflns 5612
_refine_ls_number_restraints 1
_refine_ls_restrained_S_all 1.052
_refine_ls_R_factor_all 0.0360
_refine_ls_R_factor_gt 0.0347
_refine_ls_shift/su_max 0.001
_refine_ls_shift/su_mean 0.000
_refine_ls_structure_factor_coef Fsqd
_refine_ls_weighting_details 'w=1/[\s^2^(Fo^2^)+(0.0415P)^2^+11.4988P] where P=(Fo^2^+2Fc^2^)/3'
_refine_ls_weighting_scheme calc
_refine_ls_wR_factor_gt 0.0874
_refine_ls_wR_factor_ref 0.0880
_reflns_Friedel_coverage 0.777
_reflns_friedel_fraction_full 0.895
_reflns_friedel_fraction_max 0.864
_reflns_number_gt 5424
_reflns_number_total 5612
_reflns_threshold_expression 'I > 2\s(I)'
_cod_data_source_file c5dt01259g2.cif
_cod_data_source_block Pd(NHC)(monohextrz)Br2
_cod_depositor_comments 'Adding full bibliography for 7035165--7035170.cif.'
_cod_database_code 7035166
_shelx_space_group_comment
;
The symmetry employed for this shelxl refinement is uniquely defined
by the following loop, which should always be used as a source of
symmetry information in preference to the above space-group names.
They are only intended as comments.
;
_shelxl_version_number 2014-3

loop_
_space_group_symop_operation_xyz
'x, y, z'
'-x, -y, z+1/2'
'-x+1/2, y+1/2, z+1/2'
'x+1/2, -y+1/2, z'

loop_
_atom_site_label
_atom_site_type_symbol
_atom_site_fract_x
_atom_site_fract_y
_atom_site_fract_z
_atom_site_U_iso_or_equiv
_atom_site_adp_type
_atom_site_occupancy
_atom_site_site_symmetry_order
_atom_site_calc_flag
_atom_site_refinement_flags_posn
_atom_site_refinement_flags_adp
Pd1 Pd 0.69241(5) 0.13030(2) 0.00160(5) 0.01163(11) Uani 1 1 d . .
Br1 Br 0.86744(8) 0.13701(2) -0.17474(8) 0.02143(18) Uani 1 1 d . .
Br2 Br 0.52112(8) 0.11339(2) 0.17779(7) 0.01799(16) Uani 1 1 d . .
N3 N 0.6492(6) 0.19863(16) 0.0136(6) 0.0148(11) Uani 1 1 d . .
C13 C 0.7363(7) 0.06725(19) -0.0003(8) 0.0143(12) Uani 1 1 d . .
N1 N 0.6663(6) 0.03592(18) -0.0698(6) 0.0129(11) Uani 1 1 d . .
N2 N 0.8376(6) 0.04774(19) 0.0735(6) 0.0141(12) Uani 1 1 d . .
N5 N 0.6850(7) 0.26345(19) 0.0830(6) 0.0169(13) Uani 1 1 d . .
C14 C 0.3838(8) 0.2398(2) -0.2333(8) 0.0190(15) Uani 1 1 d . .
H14 H 0.4222 0.2689 -0.2386 0.023 Uiso 1 1 calc R U
C9 C 0.5996(10) 0.0309(3) -0.3008(8) 0.0290(18) Uani 1 1 d . .
H9A H 0.6969 0.0429 -0.3209 0.043 Uiso 1 1 calc R U
H9B H 0.5285 0.0413 -0.3651 0.043 Uiso 1 1 calc R U
H9C H 0.6038 -0.0014 -0.3026 0.043 Uiso 1 1 calc R U
C21 C 0.5751(7) 0.2674(2) -0.0020(8) 0.0169(12) Uani 1 1 d . .
H21 H 0.5243 0.2936 -0.0254 0.020 Uiso 1 1 calc R U
O1 O 0.5593(6) 0.31967(18) 0.3068(7) 0.0313(14) Uani 1 1 d . .
N4 N 0.7315(7) 0.22177(19) 0.0933(6) 0.0174(12) Uani 1 1 d . .
C19 C 0.4396(7) 0.2106(2) -0.1413(7) 0.0148(13) Uani 1 1 d . .
C2 C 0.6843(8) -0.0483(2) -0.0734(7) 0.0178(15) Uani 1 1 d . .
H2 H 0.6092 -0.0536 -0.1352 0.021 Uiso 1 1 calc R U
C15 C 0.2729(8) 0.2268(2) -0.3171(8) 0.0203(14) Uani 1 1 d . .
H15 H 0.2342 0.2471 -0.3782 0.024 Uiso 1 1 calc R U
C23 C 0.6971(9) 0.2978(3) 0.3023(8) 0.0248(17) Uani 1 1 d . .
H23A H 0.6860 0.2672 0.3340 0.030 Uiso 1 1 calc R U
H23B H 0.7680 0.3132 0.3591 0.030 Uiso 1 1 calc R U
C8 C 0.5526(8) 0.0462(2) -0.1669(8) 0.0180(14) Uani 1 1 d . .
H8 H 0.5436 0.0791 -0.1705 0.022 Uiso 1 1 calc R U
C5 C 0.9101(8) -0.0327(2) 0.1111(7) 0.0175(14) Uani 1 1 d . .
H5 H 0.9861 -0.0274 0.1722 0.021 Uiso 1 1 calc R U
C22 C 0.7548(8) 0.2973(2) 0.1640(8) 0.0192(15) Uani 1 1 d . .
H22A H 0.7380 0.3266 0.1246 0.023 Uiso 1 1 calc R U
H22B H 0.8621 0.2920 0.1658 0.023 Uiso 1 1 calc R U
C4 C 0.8732(9) -0.0748(2) 0.0744(7) 0.0204(16) Uani 1 1 d . .
H4 H 0.9245 -0.0991 0.1109 0.025 Uiso 1 1 calc R U
C3 C 0.7610(8) -0.0826(2) -0.0162(8) 0.0206(15) Uani 1 1 d . .
H3 H 0.7371 -0.1122 -0.0387 0.025 Uiso 1 1 calc R U
C20 C 0.5512(8) 0.2253(2) -0.0485(7) 0.0146(13) Uani 1 1 d . .
C1 C 0.7221(7) -0.0055(2) -0.0365(7) 0.0133(13) Uani 1 1 d . .
C16 C 0.2188(8) 0.1842(2) -0.3113(8) 0.0213(15) Uani 1 1 d . .
H16 H 0.1441 0.1751 -0.3698 0.026 Uiso 1 1 calc R U
C7 C 0.4036(9) 0.0283(3) -0.1251(9) 0.0282(18) Uani 1 1 d . .
H7A H 0.4065 -0.0041 -0.1252 0.042 Uiso 1 1 calc R U
H7B H 0.3278 0.0385 -0.1854 0.042 Uiso 1 1 calc R U
H7C H 0.3808 0.0388 -0.0378 0.042 Uiso 1 1 calc R U
C11 C 0.9362(7) 0.0723(2) 0.1620(8) 0.0184(14) Uani 1 1 d . .
H11 H 0.9090 0.1042 0.1551 0.022 Uiso 1 1 calc R U
C6 C 0.8321(8) 0.0023(2) 0.0554(7) 0.0144(13) Uani 1 1 d . .
C18 C 0.3834(8) 0.1675(2) -0.1365(7) 0.0173(14) Uani 1 1 d . .
H18 H 0.4212 0.1471 -0.0752 0.021 Uiso 1 1 calc R U
C17 C 0.2728(8) 0.1546(2) -0.2207(8) 0.0196(15) Uani 1 1 d . .
H17 H 0.2342 0.1255 -0.2163 0.024 Uiso 1 1 calc R U
C25 C 0.3269(9) 0.3287(3) 0.4056(9) 0.0249(16) Uani 1 1 d . .
H25A H 0.3598 0.3532 0.4617 0.030 Uiso 1 1 calc R U
H25B H 0.2918 0.3413 0.3228 0.030 Uiso 1 1 calc R U
C10 C 0.9089(9) 0.0586(3) 0.3013(8) 0.0262(17) Uani 1 1 d . .
H10A H 0.8042 0.0617 0.3213 0.039 Uiso 1 1 calc R U
H10B H 0.9664 0.0775 0.3593 0.039 Uiso 1 1 calc R U
H10C H 0.9385 0.0278 0.3131 0.039 Uiso 1 1 calc R U
C24 C 0.4517(9) 0.2975(3) 0.3812(8) 0.0250(17) Uani 1 1 d . .
H24A H 0.4946 0.2877 0.4644 0.030 Uiso 1 1 calc R U
H24B H 0.4160 0.2712 0.3341 0.030 Uiso 1 1 calc R U
C12 C 1.0957(9) 0.0683(3) 0.1184(9) 0.0291(18) Uani 1 1 d . .
H12A H 1.1279 0.0375 0.1271 0.044 Uiso 1 1 calc R U
H12B H 1.1577 0.0873 0.1723 0.044 Uiso 1 1 calc R U
H12C H 1.1039 0.0774 0.0278 0.044 Uiso 1 1 calc R U
O2 O 0.2128(6) 0.30518(19) 0.4663(6) 0.0322(15) Uani 1 1 d . .
C26 C 0.1017(9) 0.3331(3) 0.5167(10) 0.036(2) Uani 1 1 d . .
H26A H 0.1426 0.3511 0.5868 0.053 Uiso 1 1 calc R U
H26B H 0.0208 0.3151 0.5502 0.053 Uiso 1 1 calc R U
H26C H 0.0651 0.3525 0.4479 0.053 Uiso 1 1 calc R U

loop_
_atom_site_aniso_label
_atom_site_aniso_U_11
_atom_site_aniso_U_22
_atom_site_aniso_U_33
_atom_site_aniso_U_23
_atom_site_aniso_U_13
_atom_site_aniso_U_12
Pd1 0.0119(2) 0.00849(19) 0.0145(2) -0.00016(17) -0.00094(19) 0.00014(14)
Br1 0.0229(4) 0.0161(3) 0.0253(4) 0.0002(3) 0.0087(3) -0.0023(3)
Br2 0.0188(3) 0.0166(3) 0.0185(3) 0.0024(3) 0.0033(3) 0.0022(3)
N3 0.015(2) 0.010(2) 0.020(3) -0.003(2) 0.001(3) 0.0013(19)
C13 0.013(3) 0.016(3) 0.015(3) -0.001(3) 0.003(3) 0.001(2)
N1 0.015(3) 0.010(3) 0.014(3) -0.002(2) -0.003(2) 0.001(2)
N2 0.013(3) 0.011(3) 0.019(3) 0.000(2) -0.002(2) 0.002(2)
N5 0.018(3) 0.012(3) 0.021(3) -0.002(2) 0.001(2) -0.002(2)
C14 0.018(4) 0.013(3) 0.027(4) 0.001(3) 0.003(3) -0.002(3)
C9 0.036(4) 0.033(4) 0.017(4) -0.004(3) -0.007(3) 0.008(4)
C21 0.014(3) 0.014(3) 0.023(3) 0.003(3) 0.000(3) -0.001(2)
O1 0.026(3) 0.024(3) 0.044(4) 0.010(3) 0.013(3) 0.008(2)
N4 0.018(3) 0.012(3) 0.023(3) -0.002(2) -0.001(3) -0.001(2)
C19 0.015(3) 0.010(3) 0.019(4) -0.001(2) 0.004(3) 0.000(2)
C2 0.017(3) 0.015(3) 0.021(4) -0.003(3) 0.002(3) -0.001(3)
C15 0.021(3) 0.019(3) 0.021(4) 0.003(3) 0.001(3) 0.004(3)
C23 0.026(4) 0.024(4) 0.025(4) -0.004(3) 0.002(3) 0.004(3)
C8 0.018(3) 0.016(3) 0.020(4) -0.001(3) -0.007(3) 0.002(2)
C5 0.018(3) 0.018(3) 0.017(4) 0.002(3) 0.005(3) 0.006(3)
C22 0.018(3) 0.015(3) 0.025(4) -0.005(3) 0.001(3) -0.008(3)
C4 0.026(4) 0.015(3) 0.020(4) 0.006(3) 0.010(3) 0.008(3)
C3 0.026(3) 0.010(3) 0.026(4) 0.001(3) 0.008(3) 0.002(2)
C20 0.014(3) 0.011(3) 0.019(3) 0.000(2) 0.003(3) 0.001(2)
C1 0.014(3) 0.012(3) 0.014(3) 0.000(2) 0.003(3) 0.003(2)
C16 0.020(3) 0.020(4) 0.024(4) -0.001(3) -0.005(3) -0.001(3)
C7 0.018(4) 0.029(4) 0.038(5) 0.003(3) -0.007(3) -0.001(3)
C11 0.013(3) 0.015(3) 0.027(4) -0.003(3) -0.008(3) 0.000(2)
C6 0.014(3) 0.013(3) 0.016(3) 0.000(2) 0.003(3) 0.001(2)
C18 0.018(3) 0.014(3) 0.020(4) 0.002(2) 0.000(3) 0.000(3)
C17 0.021(4) 0.014(3) 0.024(4) 0.000(3) -0.003(3) -0.001(3)
C25 0.021(4) 0.024(4) 0.030(4) 0.005(3) 0.004(3) 0.000(3)
C10 0.028(4) 0.024(4) 0.026(4) -0.002(3) -0.010(3) 0.001(3)
C24 0.022(4) 0.025(4) 0.028(4) 0.004(3) 0.000(3) 0.000(3)
C12 0.021(4) 0.028(4) 0.038(5) 0.002(4) -0.006(4) -0.001(3)
O2 0.024(3) 0.029(3) 0.043(4) 0.013(3) 0.009(3) 0.002(2)
C26 0.026(4) 0.045(5) 0.035(5) 0.014(4) 0.009(4) 0.009(4)

loop_
_atom_type_symbol
_atom_type_description
_atom_type_scat_dispersion_real
_atom_type_scat_dispersion_imag
_atom_type_scat_source
C C 0.0181 0.0091 'International Tables Vol C Tables 4.2.6.8 and 6.1.1.4'
H H 0.0000 0.0000 'International Tables Vol C Tables 4.2.6.8 and 6.1.1.4'
N N 0.0311 0.0180 'International Tables Vol C Tables 4.2.6.8 and 6.1.1.4'
O O 0.0492 0.0322 'International Tables Vol C Tables 4.2.6.8 and 6.1.1.4'
Br Br -0.6763 1.2805 'International Tables Vol C Tables 4.2.6.8 and 6.1.1.4'
Pd Pd 0.1215 3.9337 'International Tables Vol C Tables 4.2.6.8 and 6.1.1.4'

loop_
_geom_angle_atom_site_label_1
_geom_angle_atom_site_label_2
_geom_angle_atom_site_label_3
_geom_angle
C13 Pd1 N3 177.0(3)
C13 Pd1 Br1 86.6(2)
N3 Pd1 Br1 94.82(17)
C13 Pd1 Br2 86.2(2)
N3 Pd1 Br2 92.46(17)
Br1 Pd1 Br2 172.71(3)
N4 N3 C20 110.6(5)
N4 N3 Pd1 117.0(4)
C20 N3 Pd1 132.4(5)
N2 C13 N1 108.6(5)
N2 C13 Pd1 124.7(5)
N1 C13 Pd1 126.6(5)
C13 N1 C1 109.2(6)
C13 N1 C8 123.0(6)
C1 N1 C8 127.8(6)
C13 N2 C6 109.7(6)
C13 N2 C11 123.3(6)
C6 N2 C11 127.0(6)
N4 N5 C21 112.0(6)
N4 N5 C22 118.5(6)
C21 N5 C22 129.5(6)
C15 C14 C19 120.7(6)
N5 C21 C20 105.3(6)
C24 O1 C23 114.1(6)
N3 N4 N5 105.9(6)
C14 C19 C18 118.8(7)
C14 C19 C20 120.4(6)
C18 C19 C20 120.7(6)
C3 C2 C1 117.2(7)
C16 C15 C14 119.9(7)
O1 C23 C22 109.9(7)
N1 C8 C7 110.8(6)
N1 C8 C9 110.9(6)
C7 C8 C9 113.5(7)
C4 C5 C6 117.7(7)
N5 C22 C23 113.2(6)
C5 C4 C3 121.2(7)
C2 C3 C4 121.6(6)
N3 C20 C21 106.3(6)
N3 C20 C19 125.6(6)
C21 C20 C19 128.1(6)
C6 C1 C2 121.2(6)
C6 C1 N1 106.1(6)
C2 C1 N1 132.7(7)
C15 C16 C17 120.4(7)
N2 C11 C10 110.5(6)
N2 C11 C12 110.7(6)
C10 C11 C12 114.5(7)
N2 C6 C1 106.5(6)
N2 C6 C5 132.5(7)
C1 C6 C5 121.0(6)
C17 C18 C19 120.3(7)
C16 C17 C18 119.9(7)
O2 C25 C24 108.4(6)
O1 C24 C25 108.5(6)
C25 O2 C26 112.8(6)

loop_
_geom_bond_atom_site_label_1
_geom_bond_atom_site_label_2
_geom_bond_distance
Pd1 C13 1.952(6)
Pd1 N3 2.111(5)
Pd1 Br1 2.4299(9)
Pd1 Br2 2.4520(9)
N3 N4 1.316(8)
N3 C20 1.364(9)
C13 N2 1.335(9)
C13 N1 1.350(9)
N1 C1 1.397(8)
N1 C8 1.476(9)
N2 C6 1.392(9)
N2 C11 1.481(9)
N5 N4 1.336(8)
N5 C21 1.337(10)
N5 C22 1.469(9)
C14 C15 1.388(11)
C14 C19 1.394(10)
C9 C8 1.522(11)
C21 C20 1.383(9)
O1 C24 1.415(10)
O1 C23 1.419(9)
C19 C18 1.403(9)
C19 C20 1.466(10)
C2 C3 1.386(10)
C2 C1 1.394(9)
C15 C16 1.383(10)
C23 C22 1.523(11)
C8 C7 1.524(10)
C5 C4 1.373(10)
C5 C6 1.398(10)
C4 C3 1.407(12)
C1 C6 1.400(10)
C16 C17 1.387(10)
C11 C10 1.519(11)
C11 C12 1.525(11)
C18 C17 1.387(10)
C25 O2 1.407(9)
C25 C24 1.500(11)
O2 C26 1.418(10)
